data_7002617
loop_
_publ_author_name
'Ayala, Carla N.'
'Chisholm, Malcolm H.'
'Gallucci, Judith C.'
'Krempner, Clemens'

_publ_section_title
;
 Chemistry of BDI*M(2+) complexes (M = Mg, Zn) and their role in
 lactide polymerization where BDI* is the anion derived from
 methylenebis(C-tBu, N-2,6-diisopropylphenyl)imine BDI*H
;
_journal_issue 42
_journal_name_full 'Dalton Transactions'
_journal_page_first 9237
_journal_paper_doi 10.1039/b910669c
_journal_year 2009
_chemical_compound_source 'synthesis as described'
_chemical_formula_moiety 'C35 H54 N2'
_chemical_formula_sum 'C35 H54 N2'
_chemical_formula_weight 502.8
_chemical_name_common 'Chisholm 1503'
_chemical_name_systematic
;
?
;
_space_group_IT_number 15
_symmetry_cell_setting monoclinic
_symmetry_Int_Tables_number 15
_symmetry_space_group_name_Hall '-C 2yc'
_symmetry_space_group_name_H-M 'C 1 2/c 1'
_atom_sites_solution_hydrogens geom
_atom_sites_solution_primary direct
_atom_sites_solution_secondary difmap
_audit_conform_dict_location ftp://ftp.iucr.org/pub/cif_core.dic
_audit_conform_dict_name cif_core.dic
_audit_conform_dict_version 2.3
_audit_creation_date 2008-10-20T13:33:11-00:00
_audit_creation_method 'WinGX routine CIF_UPDATE'
_cell_angle_alpha 90
_cell_angle_beta 90.194(1)
_cell_angle_gamma 90
_cell_formula_units_Z 12
_cell_length_a 14.9388(1)
_cell_length_b 13.0230(1)
_cell_length_c 50.4676(5)
_cell_measurement_reflns_used 8649
_cell_measurement_temperature 230(2)
_cell_measurement_theta_max 25.028
_cell_measurement_theta_min 2.037
_cell_measurement_wavelength 0.71073
_cell_volume 9818.31(14)
_computing_cell_refinement 'HKL Scalepack (Otwinowski & Minor 1997)'
_computing_data_collection 'Collect (Nonius BV, 1997-2000)'
_computing_data_reduction 'HKL Denzo and Scalepack (Otwinowski & Minor 1997)'
_computing_molecular_graphics 'Ortep-3 for Windows (Farrugia, 1997)'
_computing_publication_material 'WinGX publication routines (Farrugia, 1999)'
_computing_structure_refinement 'SHELXL-97 (Sheldrick, 1997)'
_computing_structure_solution 'SHELXS-97 (Sheldrick, 1986)'
_diffrn_ambient_temperature 230(2)
_diffrn_detector 'CCD plate'
_diffrn_detector_area_resol_mean 9
_diffrn_measured_fraction_theta_full 0.991
_diffrn_measured_fraction_theta_max 0.991
_diffrn_measurement_device '95mm CCD camera on \k-goniostat'
_diffrn_measurement_device_type 'Nonius KappaCCD'
_diffrn_measurement_method 'phi and omega scans'
_diffrn_orient_matrix_type 'by Nonius Collect from scalepack cell'
_diffrn_orient_matrix_UB_11 0.195462E-1
_diffrn_orient_matrix_UB_12 -0.697327E-1
_diffrn_orient_matrix_UB_13 0.59653E-2
_diffrn_orient_matrix_UB_21 0.423468E-1
_diffrn_orient_matrix_UB_22 -0.3987E-2
_diffrn_orient_matrix_UB_23 -0.15269E-1
_diffrn_orient_matrix_UB_31 0.480175E-1
_diffrn_orient_matrix_UB_32 0.319018E-1
_diffrn_orient_matrix_UB_33 0.11131E-1
_diffrn_radiation_monochromator graphite
_diffrn_radiation_probe x-ray
_diffrn_radiation_type MoK\a
_diffrn_radiation_wavelength 0.71073
_diffrn_reflns_av_R_equivalents 0.051
_diffrn_reflns_limit_h_max 17
_diffrn_reflns_limit_h_min -17
_diffrn_reflns_limit_k_max 15
_diffrn_reflns_limit_k_min -15
_diffrn_reflns_limit_l_max 60
_diffrn_reflns_limit_l_min -59
_diffrn_reflns_number 39200
_diffrn_reflns_theta_full 25.04
_diffrn_reflns_theta_max 25.04
_diffrn_reflns_theta_min 2.07
_diffrn_source 'Enraf Nonius FR590'
_exptl_absorpt_coefficient_mu 0.058
_exptl_absorpt_correction_type none
_exptl_crystal_colour yellow
_exptl_crystal_density_diffrn 1.02
_exptl_crystal_density_method 'not measured'
_exptl_crystal_description 'approximately cubic'
_exptl_crystal_F_000 3336
_exptl_crystal_size_max 0.27
_exptl_crystal_size_mid 0.27
_exptl_crystal_size_min 0.19
_refine_diff_density_max 0.195
_refine_diff_density_min -0.178
_refine_diff_density_rms 0.034
_refine_ls_extinction_method none
_refine_ls_goodness_of_fit_ref 1.035
_refine_ls_hydrogen_treatment mixed
_refine_ls_matrix_type full
_refine_ls_number_parameters 560
_refine_ls_number_reflns 8612
_refine_ls_number_restraints 64
_refine_ls_restrained_S_all 1.037
_refine_ls_R_factor_all 0.1112
_refine_ls_R_factor_gt 0.054
_refine_ls_shift/su_max 0.011
_refine_ls_shift/su_mean 0.001
_refine_ls_structure_factor_coef Fsqd
_refine_ls_weighting_details 'w=1/[\s^2^(Fo^2^)+(0.0772P)^2^+0.0229P] where P=(Fo^2^+2Fc^2^)/3'
_refine_ls_weighting_scheme calc
_refine_ls_wR_factor_gt 0.1281
_refine_ls_wR_factor_ref 0.1483
_reflns_number_gt 4963
_reflns_number_total 8612
_reflns_threshold_expression >2sigma(I)
_cod_data_source_file b910669c.txt
_cod_data_source_block Chisholm1503
_cod_original_sg_symbol_H-M C2/c
_cod_database_code 7002617

loop_
_symmetry_equiv_pos_as_xyz
'x, y, z'
'-x, y, -z+1/2'
'x+1/2, y+1/2, z'
'-x+1/2, y+1/2, -z+1/2'
'-x, -y, -z'
'x, -y, z-1/2'
'-x+1/2, -y+1/2, -z'
'x+1/2, -y+1/2, z-1/2'

loop_
_atom_site_label
_atom_site_type_symbol
_atom_site_fract_x
_atom_site_fract_y
_atom_site_fract_z
_atom_site_U_iso_or_equiv
_atom_site_adp_type
_atom_site_occupancy
_atom_site_symmetry_multiplicity
_atom_site_calc_flag
_atom_site_refinement_flags
_atom_site_disorder_assembly
_atom_site_disorder_group
C1 C 0.47075(13) 0.38118(14) 0.42259(4) 0.0490(5) Uani 1 1 d D . .
C2 C 0.48774(14) 0.33731(16) 0.44702(4) 0.0508(5) Uani 1 1 d . B .
H2 H 0.5015(10) 0.3834(12) 0.4603(3) 0.036(5) Uiso 1 1 d . . .
C3 C 0.48688(12) 0.23072(15) 0.45407(4) 0.0436(5) Uani 1 1 d . . .
C4 C 0.53864(13) 0.19971(15) 0.47951(4) 0.0510(5) Uani 1 1 d DU A .
C5 C 0.5932(5) 0.2878(4) 0.49170(14) 0.127(4) Uani 0.616(7) 1 d PDU A 1
H5A H 0.5535 0.3442 0.4961 0.191 Uiso 0.616(7) 1 calc PR A 1
H5B H 0.6376 0.311 0.4791 0.191 Uiso 0.616(7) 1 calc PR A 1
H5C H 0.6229 0.2639 0.5077 0.191 Uiso 0.616(7) 1 calc PR A 1
C6 C 0.4778(3) 0.1613(5) 0.50181(8) 0.086(2) Uani 0.616(7) 1 d PDU A 1
H6A H 0.4404 0.106 0.4952 0.128 Uiso 0.616(7) 1 calc PR A 1
H6B H 0.4403 0.2173 0.5079 0.128 Uiso 0.616(7) 1 calc PR A 1
H6C H 0.5143 0.1365 0.5164 0.128 Uiso 0.616(7) 1 calc PR A 1
C7 C 0.6038(3) 0.1148(4) 0.47302(8) 0.087(2) Uani 0.616(7) 1 d PDU A 1
H7A H 0.5716 0.057 0.4655 0.13 Uiso 0.616(7) 1 calc PR A 1
H7B H 0.6344 0.0932 0.4891 0.13 Uiso 0.616(7) 1 calc PR A 1
H7C H 0.6474 0.1396 0.4603 0.13 Uiso 0.616(7) 1 calc PR A 1
C5A C 0.5136(8) 0.2706(8) 0.50173(13) 0.117(5) Uani 0.384(7) 1 d PDU A 2
H5A1 H 0.5207 0.3413 0.496 0.175 Uiso 0.384(7) 1 calc PR A 2
H5A2 H 0.5522 0.2578 0.5169 0.175 Uiso 0.384(7) 1 calc PR A 2
H5A3 H 0.4518 0.2587 0.5067 0.175 Uiso 0.384(7) 1 calc PR A 2
C6A C 0.5306(7) 0.0876(5) 0.48627(18) 0.107(5) Uani 0.384(7) 1 d PDU A 2
H6A1 H 0.5468 0.0466 0.471 0.161 Uiso 0.384(7) 1 calc PR A 2
H6A2 H 0.4694 0.0724 0.4913 0.161 Uiso 0.384(7) 1 calc PR A 2
H6A3 H 0.5704 0.0715 0.5009 0.161 Uiso 0.384(7) 1 calc PR A 2
C7A C 0.6366(3) 0.2191(8) 0.47229(18) 0.095(3) Uani 0.384(7) 1 d PDU A 2
H7A1 H 0.6541 0.1729 0.4581 0.142 Uiso 0.384(7) 1 calc PR A 2
H7A2 H 0.6742 0.207 0.4877 0.142 Uiso 0.384(7) 1 calc PR A 2
H7A3 H 0.6437 0.2896 0.4665 0.142 Uiso 0.384(7) 1 calc PR A 2
C8 C 0.4712(3) 0.4994(3) 0.41857(13) 0.0540(11) Uani 0.620(3) 1 d PD B 1
C9 C 0.3856(4) 0.5282(9) 0.4030(2) 0.100(3) Uani 0.620(3) 1 d PD B 1
H9A H 0.3833 0.6021 0.4007 0.15 Uiso 0.620(3) 1 calc PR B 1
H9B H 0.3334 0.5057 0.4128 0.15 Uiso 0.620(3) 1 calc PR B 1
H9C H 0.3865 0.495 0.3858 0.15 Uiso 0.620(3) 1 calc PR B 1
C10 C 0.5529(3) 0.5412(3) 0.40357(8) 0.0805(11) Uani 0.620(3) 1 d PD B 1
H10A H 0.5486 0.6154 0.4023 0.121 Uiso 0.620(3) 1 calc PR B 1
H10B H 0.5545 0.5118 0.3859 0.121 Uiso 0.620(3) 1 calc PR B 1
H10C H 0.6072 0.523 0.4131 0.121 Uiso 0.620(3) 1 calc PR B 1
C11 C 0.4736(3) 0.5510(3) 0.44615(8) 0.0778(10) Uani 0.620(3) 1 d PD B 1
H11A H 0.4732 0.625 0.444 0.117 Uiso 0.620(3) 1 calc PR B 1
H11B H 0.5275 0.5303 0.4555 0.117 Uiso 0.620(3) 1 calc PR B 1
H11C H 0.4215 0.53 0.4562 0.117 Uiso 0.620(3) 1 calc PR B 1
C8A C 0.4472(5) 0.4974(5) 0.4236(3) 0.0540(11) Uani 0.380(3) 1 d PD B 2
C9A C 0.4270(9) 0.5403(15) 0.3966(4) 0.100(3) Uani 0.380(3) 1 d PD B 2
H9A1 H 0.3768 0.5036 0.3889 0.15 Uiso 0.380(3) 1 calc PR B 2
H9A2 H 0.479 0.5325 0.3853 0.15 Uiso 0.380(3) 1 calc PR B 2
H9A3 H 0.4121 0.6126 0.3981 0.15 Uiso 0.380(3) 1 calc PR B 2
C10A C 0.5276(5) 0.5558(5) 0.43381(17) 0.0805(11) Uani 0.380(3) 1 d PD B 2
H10D H 0.5148 0.6288 0.4336 0.121 Uiso 0.380(3) 1 calc PR B 2
H10E H 0.5787 0.542 0.4226 0.121 Uiso 0.380(3) 1 calc PR B 2
H10F H 0.541 0.5342 0.4518 0.121 Uiso 0.380(3) 1 calc PR B 2
C11A C 0.3663(5) 0.5236(4) 0.44021(13) 0.0778(10) Uani 0.380(3) 1 d PD B 2
H11D H 0.314 0.4889 0.4331 0.117 Uiso 0.380(3) 1 calc PR B 2
H11E H 0.3565 0.5972 0.4399 0.117 Uiso 0.380(3) 1 calc PR B 2
H11F H 0.3764 0.5015 0.4583 0.117 Uiso 0.380(3) 1 calc PR B 2
C12 C 0.46916(13) 0.33369(13) 0.37395(4) 0.0431(5) Uani 1 1 d . . .
C13 C 0.55661(13) 0.34138(14) 0.36383(4) 0.0522(5) Uani 1 1 d . B .
C14 C 0.56657(15) 0.34774(16) 0.33652(5) 0.0611(6) Uani 1 1 d . . .
H14 H 0.6244 0.3527 0.3294 0.073 Uiso 1 1 calc R B .
C15 C 0.49416(15) 0.34691(15) 0.31974(4) 0.0564(6) Uani 1 1 d . B .
H15 H 0.5027 0.3528 0.3014 0.068 Uiso 1 1 calc R . .
C16 C 0.40888(14) 0.33743(14) 0.32979(4) 0.0490(5) Uani 1 1 d . . .
H16 H 0.3597 0.3364 0.3181 0.059 Uiso 1 1 calc R B .
C17 C 0.39463(12) 0.32946(13) 0.35687(4) 0.0410(5) Uani 1 1 d . B .
C18 C 0.30125(12) 0.31259(14) 0.36763(4) 0.0478(5) Uani 1 1 d . . .
H18 H 0.2997 0.3418 0.3857 0.057 Uiso 1 1 calc R B .
C19 C 0.28104(14) 0.19759(16) 0.36999(5) 0.0709(7) Uani 1 1 d . B .
H19A H 0.2214 0.1882 0.3771 0.106 Uiso 1 1 calc R . .
H19B H 0.3245 0.1658 0.3817 0.106 Uiso 1 1 calc R . .
H19C H 0.2844 0.166 0.3526 0.106 Uiso 1 1 calc R . .
C20 C 0.22848(14) 0.3658(2) 0.35152(5) 0.0801(8) Uani 1 1 d . B .
H20A H 0.1707 0.3533 0.3596 0.12 Uiso 1 1 calc R . .
H20B H 0.2283 0.3389 0.3336 0.12 Uiso 1 1 calc R . .
H20C H 0.24 0.4391 0.3511 0.12 Uiso 1 1 calc R . .
C21 C 0.63988(14) 0.3362(2) 0.38152(5) 0.0757(7) Uani 1 1 d . . .
H21 H 0.6222 0.3545 0.3998 0.091 Uiso 1 1 calc R B .
C22 C 0.67788(19) 0.2285(3) 0.38180(7) 0.1234(12) Uani 1 1 d . B .
H22A H 0.7296 0.226 0.3935 0.185 Uiso 1 1 calc R . .
H22B H 0.6957 0.2093 0.364 0.185 Uiso 1 1 calc R . .
H22C H 0.6327 0.1809 0.3881 0.185 Uiso 1 1 calc R . .
C23 C 0.7133(2) 0.4109(3) 0.37258(7) 0.1569(17) Uani 1 1 d . B .
H23A H 0.7636 0.4069 0.3847 0.235 Uiso 1 1 calc R . .
H23B H 0.6897 0.4803 0.3724 0.235 Uiso 1 1 calc R . .
H23C H 0.7329 0.3925 0.3549 0.235 Uiso 1 1 calc R . .
C24 C 0.41510(12) 0.06536(14) 0.44107(4) 0.0406(5) Uani 1 1 d . . .
C25 C 0.33401(12) 0.04982(14) 0.45471(4) 0.0433(5) Uani 1 1 d . B .
C26 C 0.29742(14) -0.04789(17) 0.45471(4) 0.0564(6) Uani 1 1 d . . .
H26 H 0.2436 -0.0595 0.4638 0.068 Uiso 1 1 calc R B .
C27 C 0.33756(17) -0.12802(17) 0.44178(5) 0.0679(7) Uani 1 1 d . B .
H27 H 0.3115 -0.1937 0.4421 0.081 Uiso 1 1 calc R . .
C28 C 0.41578(17) -0.11200(16) 0.42834(4) 0.0625(6) Uani 1 1 d . . .
H28 H 0.4429 -0.1673 0.4195 0.075 Uiso 1 1 calc R B .
C29 C 0.45607(13) -0.01549(15) 0.42748(4) 0.0483(5) Uani 1 1 d . B .
C30 C 0.53930(14) 0.00078(18) 0.41127(4) 0.0623(6) Uani 1 1 d . . .
H30 H 0.5637 0.0691 0.416 0.075 Uiso 1 1 calc R B .
C31 C 0.51552(17) 0.0029(2) 0.38165(5) 0.0860(8) Uani 1 1 d . B .
H31A H 0.5693 0.0146 0.3714 0.129 Uiso 1 1 calc R . .
H31B H 0.4731 0.0577 0.3783 0.129 Uiso 1 1 calc R . .
H31C H 0.4891 -0.0623 0.3766 0.129 Uiso 1 1 calc R . .
C32 C 0.61231(17) -0.0784(2) 0.41693(5) 0.1002(9) Uani 1 1 d . B .
H32A H 0.6643 -0.0637 0.4061 0.15 Uiso 1 1 calc R . .
H32B H 0.5901 -0.1465 0.4128 0.15 Uiso 1 1 calc R . .
H32C H 0.6289 -0.0753 0.4355 0.15 Uiso 1 1 calc R . .
C33 C 0.28568(13) 0.13826(15) 0.46776(4) 0.0526(5) Uani 1 1 d . . .
H33 H 0.3322 0.1839 0.4753 0.063 Uiso 1 1 calc R B .
C34 C 0.22543(15) 0.10544(19) 0.49071(5) 0.0806(7) Uani 1 1 d . B .
H34A H 0.1971 0.1656 0.4983 0.121 Uiso 1 1 calc R . .
H34B H 0.2612 0.0713 0.5041 0.121 Uiso 1 1 calc R . .
H34C H 0.1798 0.0587 0.4842 0.121 Uiso 1 1 calc R . .
C35 C 0.23368(15) 0.20153(18) 0.44747(5) 0.0784(7) Uani 1 1 d . B .
H35A H 0.204 0.2581 0.4563 0.118 Uiso 1 1 calc R . .
H35B H 0.1893 0.1584 0.4389 0.118 Uiso 1 1 calc R . .
H35C H 0.2746 0.2283 0.4343 0.118 Uiso 1 1 calc R . .
C36 C 0.04675(10) 0.44615(13) 0.22920(3) 0.0336(4) Uani 1 1 d . . .
C37 C 0 0.4932(2) 0.25 0.0384(7) Uani 1 2 d S . .
H37 H 0 0.5637(17) 0.25 0.030(6) Uiso 1 2 d S . .
C38 C 0.07621(12) 0.51494(13) 0.20578(4) 0.0407(5) Uani 1 1 d . . .
C39 C -0.01110(13) 0.55109(15) 0.19233(4) 0.0575(6) Uani 1 1 d . . .
H39A H 0.0032 0.5951 0.1774 0.086 Uiso 1 1 calc R . .
H39B H -0.0469 0.589 0.205 0.086 Uiso 1 1 calc R . .
H39C H -0.0445 0.4919 0.1861 0.086 Uiso 1 1 calc R . .
C40 C 0.12797(14) 0.60919(15) 0.21564(4) 0.0629(6) Uani 1 1 d . . .
H40A H 0.1455 0.651 0.2006 0.094 Uiso 1 1 calc R . .
H40B H 0.181 0.587 0.2252 0.094 Uiso 1 1 calc R . .
H40C H 0.0902 0.6492 0.2273 0.094 Uiso 1 1 calc R . .
C41 C 0.13204(14) 0.46164(15) 0.18469(4) 0.0629(6) Uani 1 1 d . . .
H41A H 0.1474 0.5105 0.1709 0.094 Uiso 1 1 calc R . .
H41B H 0.0979 0.4055 0.177 0.094 Uiso 1 1 calc R . .
H41C H 0.1864 0.4349 0.1927 0.094 Uiso 1 1 calc R . .
C42 C 0.12055(11) 0.27934(13) 0.21787(4) 0.0366(4) Uani 1 1 d . . .
C43 C 0.09122(12) 0.20249(13) 0.20052(4) 0.0432(5) Uani 1 1 d . . .
C44 C 0.15395(14) 0.13241(15) 0.19138(4) 0.0566(6) Uani 1 1 d . . .
H44 H 0.1356 0.08 0.1798 0.068 Uiso 1 1 calc R . .
C45 C 0.24164(14) 0.13784(16) 0.19890(5) 0.0645(6) Uani 1 1 d . . .
H45 H 0.2829 0.0895 0.1925 0.077 Uiso 1 1 calc R . .
C46 C 0.26982(13) 0.21411(16) 0.21590(4) 0.0551(6) Uani 1 1 d . . .
H46 H 0.3306 0.2175 0.2207 0.066 Uiso 1 1 calc R . .
C47 C 0.21052(12) 0.28638(13) 0.22612(4) 0.0406(5) Uani 1 1 d . . .
C48 C 0.24026(12) 0.36801(14) 0.24564(4) 0.0458(5) Uani 1 1 d . . .
H48 H 0.209 0.4322 0.2407 0.055 Uiso 1 1 calc R . .
C49 C 0.21185(14) 0.34218(16) 0.27381(4) 0.0580(6) Uani 1 1 d . . .
H49A H 0.2317 0.396 0.2857 0.087 Uiso 1 1 calc R . .
H49B H 0.2386 0.2774 0.2791 0.087 Uiso 1 1 calc R . .
H49C H 0.1472 0.3366 0.2746 0.087 Uiso 1 1 calc R . .
C50 C 0.34099(13) 0.39119(18) 0.24501(5) 0.0706(7) Uani 1 1 d . . .
H50A H 0.3549 0.4441 0.2579 0.106 Uiso 1 1 calc R . .
H50B H 0.3575 0.4148 0.2275 0.106 Uiso 1 1 calc R . .
H50C H 0.3742 0.3293 0.2492 0.106 Uiso 1 1 calc R . .
C51 C -0.00598(13) 0.19559(15) 0.19228(4) 0.0559(6) Uani 1 1 d . . .
H51 H -0.0324 0.2649 0.1943 0.067 Uiso 1 1 calc R . .
C52 C -0.01873(17) 0.1632(2) 0.16340(5) 0.0957(9) Uani 1 1 d . . .
H52A H -0.0821 0.1616 0.1592 0.144 Uiso 1 1 calc R . .
H52B H 0.0067 0.0954 0.1608 0.144 Uiso 1 1 calc R . .
H52C H 0.0111 0.212 0.1519 0.144 Uiso 1 1 calc R . .
C53 C -0.05753(15) 0.12299(18) 0.21059(6) 0.0847(8) Uani 1 1 d . . .
H53A H -0.1197 0.1201 0.2051 0.127 Uiso 1 1 calc R . .
H53B H -0.0539 0.148 0.2287 0.127 Uiso 1 1 calc R . .
H53C H -0.0316 0.0548 0.2096 0.127 Uiso 1 1 calc R . .
N1 N 0.45464(11) 0.31869(15) 0.40167(3) 0.0484(5) Uani 1 1 d . B .
H1N1 H 0.4470(15) 0.253(2) 0.4066(5) 0.040(8) Uiso 0.7 1 d P . .
N2 N 0.44704(11) 0.16714(12) 0.43791(4) 0.0446(4) Uani 1 1 d . B .
H1N2 H 0.446(4) 0.182(5) 0.4220(15) 0.05(2) Uiso 0.3 1 d P . .
N3 N 0.05531(10) 0.34500(11) 0.22944(3) 0.0408(4) Uani 1 1 d . . .
H1N3 H 0.011(2) 0.3220(18) 0.2407(5) 0.016(8) Uiso 0.5 1 d P . .

loop_
_atom_site_aniso_label
_atom_site_aniso_U_11
_atom_site_aniso_U_22
_atom_site_aniso_U_33
_atom_site_aniso_U_23
_atom_site_aniso_U_13
_atom_site_aniso_U_12
C1 0.0632(13) 0.0408(12) 0.0429(13) 0.0041(10) -0.0112(10) -0.0092(10)
C2 0.0662(14) 0.0472(13) 0.0390(13) 0.0007(11) -0.0132(10) -0.0124(11)
C3 0.0446(11) 0.0473(13) 0.0389(12) 0.0065(10) -0.0032(9) -0.0068(9)
C4 0.0523(13) 0.0555(13) 0.0452(13) 0.0109(10) -0.0132(10) -0.0094(10)
C5 0.163(7) 0.097(4) 0.122(6) 0.030(4) -0.099(6) -0.044(5)
C6 0.068(3) 0.144(6) 0.044(3) 0.027(3) -0.004(2) 0.021(3)
C7 0.067(3) 0.140(6) 0.053(3) 0.014(3) -0.013(2) 0.029(4)
C5A 0.164(9) 0.150(10) 0.036(4) -0.016(5) -0.036(5) 0.063(10)
C6A 0.135(10) 0.085(5) 0.102(8) 0.058(5) -0.079(8) -0.033(6)
C7A 0.047(4) 0.119(9) 0.117(7) 0.045(6) -0.029(4) -0.013(4)
C8 0.084(3) 0.0397(13) 0.038(3) 0.0049(13) -0.008(2) -0.0104(16)
C9 0.109(7) 0.049(3) 0.142(7) -0.018(3) -0.060(6) 0.025(6)
C10 0.109(3) 0.050(2) 0.082(3) 0.0107(19) -0.008(2) -0.0261(19)
C11 0.118(3) 0.047(2) 0.069(3) -0.0006(17) 0.005(2) -0.004(2)
C8A 0.084(3) 0.0397(13) 0.038(3) 0.0049(13) -0.008(2) -0.0104(16)
C9A 0.109(7) 0.049(3) 0.142(7) -0.018(3) -0.060(6) 0.025(6)
C10A 0.109(3) 0.050(2) 0.082(3) 0.0107(19) -0.008(2) -0.0261(19)
C11A 0.118(3) 0.047(2) 0.069(3) -0.0006(17) 0.005(2) -0.004(2)
C12 0.0575(13) 0.0344(11) 0.0374(12) 0.0061(9) -0.0038(10) -0.0036(9)
C13 0.0570(13) 0.0504(13) 0.0491(14) 0.0122(10) -0.0023(10) -0.0108(10)
C14 0.0603(14) 0.0629(15) 0.0600(16) 0.0086(12) 0.0087(12) -0.0142(11)
C15 0.0698(15) 0.0577(14) 0.0418(13) 0.0010(11) 0.0046(12) -0.0111(11)
C16 0.0614(14) 0.0456(12) 0.0398(13) -0.0037(10) -0.0043(10) -0.0010(10)
C17 0.0520(12) 0.0333(11) 0.0378(12) -0.0014(9) -0.0018(9) 0.0009(9)
C18 0.0508(12) 0.0521(13) 0.0405(12) -0.0063(10) -0.0018(9) 0.0033(10)
C19 0.0601(14) 0.0664(16) 0.0862(19) -0.0112(13) 0.0107(12) -0.0147(12)
C20 0.0630(15) 0.112(2) 0.0654(17) 0.0014(14) -0.0007(12) 0.0257(14)
C21 0.0554(14) 0.100(2) 0.0715(17) 0.0321(15) -0.0113(12) -0.0223(14)
C22 0.085(2) 0.159(3) 0.126(3) 0.046(2) -0.0114(18) 0.030(2)
C23 0.103(2) 0.232(4) 0.135(3) 0.094(3) -0.055(2) -0.105(3)
C24 0.0474(12) 0.0377(12) 0.0368(12) 0.0078(9) -0.0056(9) -0.0006(9)
C25 0.0460(12) 0.0439(12) 0.0399(12) 0.0048(9) -0.0060(9) -0.0050(10)
C26 0.0593(13) 0.0557(14) 0.0542(15) 0.0060(11) -0.0009(11) -0.0159(11)
C27 0.0897(19) 0.0473(14) 0.0667(17) 0.0033(12) -0.0108(14) -0.0152(13)
C28 0.0883(18) 0.0437(14) 0.0553(15) -0.0060(11) -0.0093(13) 0.0095(12)
C29 0.0582(13) 0.0468(13) 0.0398(13) 0.0037(10) -0.0053(10) 0.0067(10)
C30 0.0656(15) 0.0732(15) 0.0483(14) -0.0007(12) 0.0028(11) 0.0166(12)
C31 0.0892(18) 0.118(2) 0.0509(16) 0.0084(15) 0.0051(13) 0.0257(16)
C32 0.0808(18) 0.140(2) 0.080(2) 0.0034(18) 0.0004(15) 0.0516(18)
C33 0.0414(11) 0.0601(13) 0.0562(14) -0.0039(11) 0.0000(10) -0.0015(10)
C34 0.0637(15) 0.0965(19) 0.0817(19) -0.0014(15) 0.0200(13) 0.0033(14)
C35 0.0673(16) 0.0755(17) 0.092(2) 0.0044(14) -0.0114(14) 0.0165(13)
C36 0.0320(10) 0.0340(11) 0.0348(11) 0.0015(8) 0.0006(8) -0.0013(8)
C37 0.0500(17) 0.0233(15) 0.0421(18) 0 0.0077(13) 0
C38 0.0476(11) 0.0378(11) 0.0366(12) 0.0070(9) 0.0062(9) 0.0031(9)
C39 0.0650(14) 0.0628(14) 0.0446(13) 0.0104(11) -0.0021(10) 0.0130(11)
C40 0.0756(15) 0.0520(13) 0.0612(15) 0.0188(11) 0.0017(11) -0.0173(12)
C41 0.0792(15) 0.0621(14) 0.0475(14) 0.0197(11) 0.0249(11) 0.0127(12)
C42 0.0429(11) 0.0312(10) 0.0358(11) 0.0036(9) 0.0094(9) 0.0058(8)
C43 0.0468(12) 0.0358(11) 0.0471(13) -0.0044(9) 0.0047(9) 0.0053(9)
C44 0.0582(14) 0.0475(13) 0.0642(15) -0.0171(11) 0.0029(11) 0.0093(11)
C45 0.0570(15) 0.0569(14) 0.0795(18) -0.0155(13) 0.0048(12) 0.0209(11)
C46 0.0409(12) 0.0588(14) 0.0656(15) -0.0015(12) 0.0030(10) 0.0119(10)
C47 0.0415(11) 0.0400(11) 0.0403(12) 0.0035(9) 0.0045(9) 0.0040(9)
C48 0.0452(12) 0.0435(12) 0.0488(13) 0.0033(10) 0.0002(9) 0.0019(9)
C49 0.0633(14) 0.0608(14) 0.0501(14) -0.0007(11) -0.0036(11) 0.0016(11)
C50 0.0526(14) 0.0740(16) 0.0853(18) -0.0051(13) -0.0008(12) -0.0116(12)
C51 0.0536(13) 0.0476(12) 0.0665(16) -0.0160(11) -0.0037(11) 0.0063(10)
C52 0.0834(19) 0.117(2) 0.086(2) -0.0359(17) -0.0257(15) 0.0136(16)
C53 0.0649(16) 0.0633(16) 0.126(2) -0.0074(15) 0.0151(15) -0.0152(12)
N1 0.0679(12) 0.0390(11) 0.0383(11) 0.0076(9) -0.0066(8) -0.0096(9)
N2 0.0555(11) 0.0411(11) 0.0373(11) 0.0079(9) -0.0045(8) -0.0069(8)
N3 0.0441(10) 0.0288(9) 0.0496(11) 0.0003(8) 0.0169(8) 0.0018(7)

loop_
_atom_type_symbol
_atom_type_description
_atom_type_scat_dispersion_real
_atom_type_scat_dispersion_imag
_atom_type_scat_source
C C 0.0033 0.0016 'International Tables Vol C Tables 4.2.6.8 and 6.1.1.4'
H H 0 0 'International Tables Vol C Tables 4.2.6.8 and 6.1.1.4'
N N 0.0061 0.0033 'International Tables Vol C Tables 4.2.6.8 and 6.1.1.4'

loop_
_geom_angle_atom_site_label_1
_geom_angle_atom_site_label_2
_geom_angle_atom_site_label_3
_geom_angle
_geom_angle_site_symmetry_1
_geom_angle_site_symmetry_3
_geom_angle_publ_flag
N1 C1 C2 118.63(18) . . ?
N1 C1 C8 119.6(3) . . ?
C2 C1 C8 121.7(3) . . ?
N1 C1 C8A 124.8(5) . . ?
C2 C1 C8A 114.4(5) . . ?
C1 C2 C3 128.3(2) . . ?
C1 C2 H2 114.8(10) . . ?
C3 C2 H2 116.8(10) . . ?
N2 C3 C2 117.65(17) . . ?
N2 C3 C4 125.29(17) . . ?
C2 C3 C4 116.94(17) . . ?
C5A C4 C6A 114.0(6) . . ?
C5A C4 C7A 108.5(6) . . ?
C6A C4 C7A 106.9(5) . . ?
C7 C4 C6 107.7(3) . . ?
C7 C4 C5 107.0(4) . . ?
C6 C4 C5 105.3(4) . . ?
C5A C4 C3 109.5(3) . . ?
C6A C4 C3 113.6(3) . . ?
C7 C4 C3 109.4(2) . . ?
C7A C4 C3 103.6(3) . . ?
C6 C4 C3 113.44(19) . . ?
C5 C4 C3 113.6(2) . . ?
C4 C5 H5A 109.5 . . ?
C4 C5 H5B 109.5 . . ?
H5A C5 H5B 109.5 . . ?
C4 C5 H5C 109.5 . . ?
H5A C5 H5C 109.5 . . ?
H5B C5 H5C 109.5 . . ?
C4 C6 H6A 109.5 . . ?
C4 C6 H6B 109.5 . . ?
H6A C6 H6B 109.5 . . ?
C4 C6 H6C 109.5 . . ?
H6A C6 H6C 109.5 . . ?
H6B C6 H6C 109.5 . . ?
C4 C7 H7A 109.5 . . ?
C4 C7 H7B 109.5 . . ?
H7A C7 H7B 109.5 . . ?
C4 C7 H7C 109.5 . . ?
H7A C7 H7C 109.5 . . ?
H7B C7 H7C 109.5 . . ?
C4 C5A H5A1 109.5 . . ?
C4 C5A H5A2 109.5 . . ?
H5A1 C5A H5A2 109.5 . . ?
C4 C5A H5A3 109.5 . . ?
H5A1 C5A H5A3 109.5 . . ?
H5A2 C5A H5A3 109.5 . . ?
C4 C6A H6A1 109.5 . . ?
C4 C6A H6A2 109.5 . . ?
H6A1 C6A H6A2 109.5 . . ?
C4 C6A H6A3 109.5 . . ?
H6A1 C6A H6A3 109.5 . . ?
H6A2 C6A H6A3 109.5 . . ?
C4 C7A H7A1 109.5 . . ?
C4 C7A H7A2 109.5 . . ?
H7A1 C7A H7A2 109.5 . . ?
C4 C7A H7A3 109.5 . . ?
H7A1 C7A H7A3 109.5 . . ?
H7A2 C7A H7A3 109.5 . . ?
C10 C8 C9 108.7(4) . . ?
C10 C8 C11 105.8(4) . . ?
C9 C8 C11 111.6(6) . . ?
C10 C8 C1 114.8(3) . . ?
C9 C8 C1 107.7(6) . . ?
C11 C8 C1 108.3(4) . . ?
C8 C9 H9A 109.5 . . ?
C8 C9 H9B 109.5 . . ?
H9A C9 H9B 109.5 . . ?
C8 C9 H9C 109.5 . . ?
H9A C9 H9C 109.5 . . ?
H9B C9 H9C 109.5 . . ?
C8 C10 H10A 109.5 . . ?
C8 C10 H10B 109.5 . . ?
H10A C10 H10B 109.5 . . ?
C8 C10 H10C 109.5 . . ?
H10A C10 H10C 109.5 . . ?
H10B C10 H10C 109.5 . . ?
C8 C11 H11A 109.5 . . ?
C8 C11 H11B 109.5 . . ?
H11A C11 H11B 109.5 . . ?
C8 C11 H11C 109.5 . . ?
H11A C11 H11C 109.5 . . ?
H11B C11 H11C 109.5 . . ?
C9A C8A C10A 106.2(8) . . ?
C9A C8A C11A 105.1(8) . . ?
C10A C8A C11A 109.5(8) . . ?
C9A C8A C1 112.1(10) . . ?
C10A C8A C1 108.8(6) . . ?
C11A C8A C1 114.8(5) . . ?
C8A C9A H9A1 109.5 . . ?
C8A C9A H9A2 109.5 . . ?
H9A1 C9A H9A2 109.5 . . ?
C8A C9A H9A3 109.5 . . ?
H9A1 C9A H9A3 109.5 . . ?
H9A2 C9A H9A3 109.5 . . ?
C8A C10A H10D 109.5 . . ?
C8A C10A H10E 109.5 . . ?
H10D C10A H10E 109.5 . . ?
C8A C10A H10F 109.5 . . ?
H10D C10A H10F 109.5 . . ?
H10E C10A H10F 109.5 . . ?
C8A C11A H11D 109.5 . . ?
C8A C11A H11E 109.5 . . ?
H11D C11A H11E 109.5 . . ?
C8A C11A H11F 109.5 . . ?
H11D C11A H11F 109.5 . . ?
H11E C11A H11F 109.5 . . ?
C17 C12 C13 120.93(18) . . ?
C17 C12 N1 118.15(17) . . ?
C13 C12 N1 120.58(17) . . ?
C14 C13 C12 117.82(19) . . ?
C14 C13 C21 119.5(2) . . ?
C12 C13 C21 122.61(19) . . ?
C15 C14 C13 121.7(2) . . ?
C15 C14 H14 119.2 . . ?
C13 C14 H14 119.2 . . ?
C14 C15 C16 120.1(2) . . ?
C14 C15 H15 119.9 . . ?
C16 C15 H15 119.9 . . ?
C15 C16 C17 120.94(19) . . ?
C15 C16 H16 119.5 . . ?
C17 C16 H16 119.5 . . ?
C16 C17 C12 118.48(17) . . ?
C16 C17 C18 120.56(17) . . ?
C12 C17 C18 120.92(17) . . ?
C17 C18 C20 113.54(17) . . ?
C17 C18 C19 110.58(15) . . ?
C20 C18 C19 110.23(18) . . ?
C17 C18 H18 107.4 . . ?
C20 C18 H18 107.4 . . ?
C19 C18 H18 107.4 . . ?
C18 C19 H19A 109.5 . . ?
C18 C19 H19B 109.5 . . ?
H19A C19 H19B 109.5 . . ?
C18 C19 H19C 109.5 . . ?
H19A C19 H19C 109.5 . . ?
H19B C19 H19C 109.5 . . ?
C18 C20 H20A 109.5 . . ?
C18 C20 H20B 109.5 . . ?
H20A C20 H20B 109.5 . . ?
C18 C20 H20C 109.5 . . ?
H20A C20 H20C 109.5 . . ?
H20B C20 H20C 109.5 . . ?
C22 C21 C13 110.5(2) . . ?
C22 C21 C23 108.8(3) . . ?
C13 C21 C23 112.4(2) . . ?
C22 C21 H21 108.4 . . ?
C13 C21 H21 108.4 . . ?
C23 C21 H21 108.4 . . ?
C21 C22 H22A 109.5 . . ?
C21 C22 H22B 109.5 . . ?
H22A C22 H22B 109.5 . . ?
C21 C22 H22C 109.5 . . ?
H22A C22 H22C 109.5 . . ?
H22B C22 H22C 109.5 . . ?
C21 C23 H23A 109.5 . . ?
C21 C23 H23B 109.5 . . ?
H23A C23 H23B 109.5 . . ?
C21 C23 H23C 109.5 . . ?
H23A C23 H23C 109.5 . . ?
H23B C23 H23C 109.5 . . ?
C29 C24 C25 120.63(17) . . ?
C29 C24 N2 120.03(17) . . ?
C25 C24 N2 118.63(17) . . ?
C26 C25 C24 118.13(18) . . ?
C26 C25 C33 120.74(18) . . ?
C24 C25 C33 121.05(16) . . ?
C27 C26 C25 121.8(2) . . ?
C27 C26 H26 119.1 . . ?
C25 C26 H26 119.1 . . ?
C28 C27 C26 119.7(2) . . ?
C28 C27 H27 120.1 . . ?
C26 C27 H27 120.1 . . ?
C27 C28 C29 121.5(2) . . ?
C27 C28 H28 119.3 . . ?
C29 C28 H28 119.3 . . ?
C28 C29 C24 118.26(19) . . ?
C28 C29 C30 120.08(19) . . ?
C24 C29 C30 121.61(18) . . ?
C29 C30 C32 113.20(19) . . ?
C29 C30 C31 110.04(18) . . ?
C32 C30 C31 110.91(19) . . ?
C29 C30 H30 107.5 . . ?
C32 C30 H30 107.5 . . ?
C31 C30 H30 107.5 . . ?
C30 C31 H31A 109.5 . . ?
C30 C31 H31B 109.5 . . ?
H31A C31 H31B 109.5 . . ?
C30 C31 H31C 109.5 . . ?
H31A C31 H31C 109.5 . . ?
H31B C31 H31C 109.5 . . ?
C30 C32 H32A 109.5 . . ?
C30 C32 H32B 109.5 . . ?
H32A C32 H32B 109.5 . . ?
C30 C32 H32C 109.5 . . ?
H32A C32 H32C 109.5 . . ?
H32B C32 H32C 109.5 . . ?
C25 C33 C35 111.25(18) . . ?
C25 C33 C34 113.58(17) . . ?
C35 C33 C34 111.07(18) . . ?
C25 C33 H33 106.8 . . ?
C35 C33 H33 106.8 . . ?
C34 C33 H33 106.8 . . ?
C33 C34 H34A 109.5 . . ?
C33 C34 H34B 109.5 . . ?
H34A C34 H34B 109.5 . . ?
C33 C34 H34C 109.5 . . ?
H34A C34 H34C 109.5 . . ?
H34B C34 H34C 109.5 . . ?
C33 C35 H35A 109.5 . . ?
C33 C35 H35B 109.5 . . ?
H35A C35 H35B 109.5 . . ?
C33 C35 H35C 109.5 . . ?
H35A C35 H35C 109.5 . . ?
H35B C35 H35C 109.5 . . ?
N3 C36 C37 118.41(17) . . ?
N3 C36 C38 123.73(16) . . ?
C37 C36 C38 117.51(16) . . ?
C36 C37 C36 128.2(2) 2 . ?
C36 C37 H37 115.88(12) 2 . ?
C36 C37 H37 115.88(13) . . ?
C41 C38 C40 108.37(16) . . ?
C41 C38 C39 107.24(16) . . ?
C40 C38 C39 108.87(15) . . ?
C41 C38 C36 115.33(15) . . ?
C40 C38 C36 111.09(15) . . ?
C39 C38 C36 105.69(14) . . ?
C38 C39 H39A 109.5 . . ?
C38 C39 H39B 109.5 . . ?
H39A C39 H39B 109.5 . . ?
C38 C39 H39C 109.5 . . ?
H39A C39 H39C 109.5 . . ?
H39B C39 H39C 109.5 . . ?
C38 C40 H40A 109.5 . . ?
C38 C40 H40B 109.5 . . ?
H40A C40 H40B 109.5 . . ?
C38 C40 H40C 109.5 . . ?
H40A C40 H40C 109.5 . . ?
H40B C40 H40C 109.5 . . ?
C38 C41 H41A 109.5 . . ?
C38 C41 H41B 109.5 . . ?
H41A C41 H41B 109.5 . . ?
C38 C41 H41C 109.5 . . ?
H41A C41 H41C 109.5 . . ?
H41B C41 H41C 109.5 . . ?
C43 C42 C47 121.86(16) . . ?
C43 C42 N3 118.23(16) . . ?
C47 C42 N3 119.59(16) . . ?
C44 C43 C42 117.90(17) . . ?
C44 C43 C51 121.23(17) . . ?
C42 C43 C51 120.86(16) . . ?
C45 C44 C43 121.48(19) . . ?
C45 C44 H44 119.3 . . ?
C43 C44 H44 119.3 . . ?
C44 C45 C46 120.10(19) . . ?
C44 C45 H45 119.9 . . ?
C46 C45 H45 119.9 . . ?
C45 C46 C47 121.64(19) . . ?
C45 C46 H46 119.2 . . ?
C47 C46 H46 119.2 . . ?
C46 C47 C42 117.00(17) . . ?
C46 C47 C48 121.98(17) . . ?
C42 C47 C48 121.01(16) . . ?
C47 C48 C49 111.72(15) . . ?
C47 C48 C50 114.19(16) . . ?
C49 C48 C50 109.82(17) . . ?
C47 C48 H48 106.9 . . ?
C49 C48 H48 106.9 . . ?
C50 C48 H48 106.9 . . ?
C48 C49 H49A 109.5 . . ?
C48 C49 H49B 109.5 . . ?
H49A C49 H49B 109.5 . . ?
C48 C49 H49C 109.5 . . ?
H49A C49 H49C 109.5 . . ?
H49B C49 H49C 109.5 . . ?
C48 C50 H50A 109.5 . . ?
C48 C50 H50B 109.5 . . ?
H50A C50 H50B 109.5 . . ?
C48 C50 H50C 109.5 . . ?
H50A C50 H50C 109.5 . . ?
H50B C50 H50C 109.5 . . ?
C43 C51 C52 113.26(18) . . ?
C43 C51 C53 110.81(18) . . ?
C52 C51 C53 110.10(19) . . ?
C43 C51 H51 107.5 . . ?
C52 C51 H51 107.5 . . ?
C53 C51 H51 107.5 . . ?
C51 C52 H52A 109.5 . . ?
C51 C52 H52B 109.5 . . ?
H52A C52 H52B 109.5 . . ?
C51 C52 H52C 109.5 . . ?
H52A C52 H52C 109.5 . . ?
H52B C52 H52C 109.5 . . ?
C51 C53 H53A 109.5 . . ?
C51 C53 H53B 109.5 . . ?
H53A C53 H53B 109.5 . . ?
C51 C53 H53C 109.5 . . ?
H53A C53 H53C 109.5 . . ?
H53B C53 H53C 109.5 . . ?
C1 N1 C12 130.83(18) . . ?
C1 N1 H1N1 112.1(16) . . ?
C12 N1 H1N1 115.0(16) . . ?
C3 N2 C24 132.52(18) . . ?
C3 N2 H1N2 118(5) . . ?
C24 N2 H1N2 109(5) . . ?
C36 N3 C42 131.34(16) . . ?
C36 N3 H1N3 105.0(15) . . ?
C42 N3 H1N3 123.4(15) . . ?

loop_
_geom_bond_atom_site_label_1
_geom_bond_atom_site_label_2
_geom_bond_distance
_geom_bond_site_symmetry_2
_geom_bond_publ_flag
C1 N1 1.354(2) . ?
C1 C2 1.382(3) . ?
C1 C8 1.552(5) . ?
C1 C8A 1.555(7) . ?
C2 C3 1.433(3) . ?
C2 H2 0.923(17) . ?
C3 N2 1.305(2) . ?
C3 C4 1.550(3) . ?
C4 C5A 1.501(6) . ?
C4 C6A 1.504(5) . ?
C4 C7 1.510(4) . ?
C4 C7A 1.530(5) . ?
C4 C6 1.532(4) . ?
C4 C5 1.535(4) . ?
C5 H5A 0.97 . ?
C5 H5B 0.97 . ?
C5 H5C 0.97 . ?
C6 H6A 0.97 . ?
C6 H6B 0.97 . ?
C6 H6C 0.97 . ?
C7 H7A 0.97 . ?
C7 H7B 0.97 . ?
C7 H7C 0.97 . ?
C5A H5A1 0.97 . ?
C5A H5A2 0.97 . ?
C5A H5A3 0.97 . ?
C6A H6A1 0.97 . ?
C6A H6A2 0.97 . ?
C6A H6A3 0.97 . ?
C7A H7A1 0.97 . ?
C7A H7A2 0.97 . ?
C7A H7A3 0.97 . ?
C8 C10 1.539(5) . ?
C8 C9 1.544(6) . ?
C8 C11 1.546(6) . ?
C9 H9A 0.97 . ?
C9 H9B 0.97 . ?
C9 H9C 0.97 . ?
C10 H10A 0.97 . ?
C10 H10B 0.97 . ?
C10 H10C 0.97 . ?
C11 H11A 0.97 . ?
C11 H11B 0.97 . ?
C11 H11C 0.97 . ?
C8A C9A 1.504(10) . ?
C8A C10A 1.511(9) . ?
C8A C11A 1.512(8) . ?
C9A H9A1 0.97 . ?
C9A H9A2 0.97 . ?
C9A H9A3 0.97 . ?
C10A H10D 0.97 . ?
C10A H10E 0.97 . ?
C10A H10F 0.97 . ?
C11A H11D 0.97 . ?
C11A H11E 0.97 . ?
C11A H11F 0.97 . ?
C12 C17 1.407(2) . ?
C12 C13 1.408(3) . ?
C12 N1 1.430(2) . ?
C13 C14 1.390(3) . ?
C13 C21 1.530(3) . ?
C14 C15 1.371(3) . ?
C14 H14 0.94 . ?
C15 C16 1.378(3) . ?
C15 H15 0.94 . ?
C16 C17 1.388(2) . ?
C16 H16 0.94 . ?
C17 C18 1.515(3) . ?
C18 C20 1.522(3) . ?
C18 C19 1.533(3) . ?
C18 H18 0.99 . ?
C19 H19A 0.97 . ?
C19 H19B 0.97 . ?
C19 H19C 0.97 . ?
C20 H20A 0.97 . ?
C20 H20B 0.97 . ?
C20 H20C 0.97 . ?
C21 C22 1.514(4) . ?
C21 C23 1.534(3) . ?
C21 H21 0.99 . ?
C22 H22A 0.97 . ?
C22 H22B 0.97 . ?
C22 H22C 0.97 . ?
C23 H23A 0.97 . ?
C23 H23B 0.97 . ?
C23 H23C 0.97 . ?
C24 C29 1.399(3) . ?
C24 C25 1.410(3) . ?
C24 N2 1.418(2) . ?
C25 C26 1.385(3) . ?
C25 C33 1.511(3) . ?
C26 C27 1.370(3) . ?
C26 H26 0.94 . ?
C27 C28 1.369(3) . ?
C27 H27 0.94 . ?
C28 C29 1.394(3) . ?
C28 H28 0.94 . ?
C29 C30 1.506(3) . ?
C30 C32 1.527(3) . ?
C30 C31 1.536(3) . ?
C30 H30 0.99 . ?
C31 H31A 0.97 . ?
C31 H31B 0.97 . ?
C31 H31C 0.97 . ?
C32 H32A 0.97 . ?
C32 H32B 0.97 . ?
C32 H32C 0.97 . ?
C33 C35 1.525(3) . ?
C33 C34 1.530(3) . ?
C33 H33 0.99 . ?
C34 H34A 0.97 . ?
C34 H34B 0.97 . ?
C34 H34C 0.97 . ?
C35 H35A 0.97 . ?
C35 H35B 0.97 . ?
C35 H35C 0.97 . ?
C36 N3 1.323(2) . ?
C36 C37 1.404(2) . ?
C36 C38 1.548(2) . ?
C37 C36 1.404(2) 2 ?
C37 H37 0.92(2) . ?
C38 C41 1.522(3) . ?
C38 C40 1.533(3) . ?
C38 C39 1.542(2) . ?
C39 H39A 0.97 . ?
C39 H39B 0.97 . ?
C39 H39C 0.97 . ?
C40 H40A 0.97 . ?
C40 H40B 0.97 . ?
C40 H40C 0.97 . ?
C41 H41A 0.97 . ?
C41 H41B 0.97 . ?
C41 H41C 0.97 . ?
C42 C43 1.399(2) . ?
C42 C47 1.409(2) . ?
C42 N3 1.423(2) . ?
C43 C44 1.388(3) . ?
C43 C51 1.512(3) . ?
C44 C45 1.365(3) . ?
C44 H44 0.94 . ?
C45 C46 1.378(3) . ?
C45 H45 0.94 . ?
C46 C47 1.393(2) . ?
C46 H46 0.94 . ?
C47 C48 1.515(3) . ?
C48 C49 1.523(3) . ?
C48 C50 1.535(3) . ?
C48 H48 0.99 . ?
C49 H49A 0.97 . ?
C49 H49B 0.97 . ?
C49 H49C 0.97 . ?
C50 H50A 0.97 . ?
C50 H50B 0.97 . ?
C50 H50C 0.97 . ?
C51 C52 1.529(3) . ?
C51 C53 1.532(3) . ?
C51 H51 0.99 . ?
C52 H52A 0.97 . ?
C52 H52B 0.97 . ?
C52 H52C 0.97 . ?
C53 H53A 0.97 . ?
C53 H53B 0.97 . ?
C53 H53C 0.97 . ?
N1 H1N1 0.90(3) . ?
N2 H1N2 0.83(8) . ?
N3 H1N3 0.93(3) . ?

loop_
_geom_torsion_atom_site_label_1
_geom_torsion_atom_site_label_2
_geom_torsion_atom_site_label_3
_geom_torsion_atom_site_label_4
_geom_torsion
_geom_torsion_site_symmetry_1
_geom_torsion_site_symmetry_2
_geom_torsion_site_symmetry_3
_geom_torsion_site_symmetry_4
_geom_torsion_publ_flag
N1 C1 C2 C3 -3.2(3) . . . . ?
C8 C1 C2 C3 177.7(3) . . . . ?
C8A C1 C2 C3 161.2(4) . . . . ?
C1 C2 C3 N2 -16.7(3) . . . . ?
C1 C2 C3 C4 159.6(2) . . . . ?
N2 C3 C4 C5A -135.7(6) . . . . ?
C2 C3 C4 C5A 48.3(6) . . . . ?
N2 C3 C4 C6A -6.9(6) . . . . ?
C2 C3 C4 C6A 177.1(5) . . . . ?
N2 C3 C4 C7 49.6(3) . . . . ?
C2 C3 C4 C7 -126.4(3) . . . . ?
N2 C3 C4 C7A 108.7(5) . . . . ?
C2 C3 C4 C7A -67.3(5) . . . . ?
N2 C3 C4 C6 -70.7(4) . . . . ?
C2 C3 C4 C6 113.3(3) . . . . ?
N2 C3 C4 C5 169.1(4) . . . . ?
C2 C3 C4 C5 -6.9(5) . . . . ?
N1 C1 C8 C10 -72.4(5) . . . . ?
C2 C1 C8 C10 106.7(4) . . . . ?
C8A C1 C8 C10 174(3) . . . . ?
N1 C1 C8 C9 48.8(5) . . . . ?
C2 C1 C8 C9 -132.1(4) . . . . ?
C8A C1 C8 C9 -65(3) . . . . ?
N1 C1 C8 C11 169.7(3) . . . . ?
C2 C1 C8 C11 -11.3(5) . . . . ?
C8A C1 C8 C11 56(2) . . . . ?
N1 C1 C8A C9A -15.2(8) . . . . ?
C2 C1 C8A C9A -178.4(6) . . . . ?
C8 C1 C8A C9A 61(2) . . . . ?
N1 C1 C8A C10A -132.3(7) . . . . ?
C2 C1 C8A C10A 64.4(8) . . . . ?
C8 C1 C8A C10A -56(2) . . . . ?
N1 C1 C8A C11A 104.6(8) . . . . ?
C2 C1 C8A C11A -58.7(8) . . . . ?
C8 C1 C8A C11A -18E1(10) . . . . ?
C17 C12 C13 C14 1.9(3) . . . . ?
N1 C12 C13 C14 175.00(17) . . . . ?
C17 C12 C13 C21 -174.21(19) . . . . ?
N1 C12 C13 C21 -1.1(3) . . . . ?
C12 C13 C14 C15 0.2(3) . . . . ?
C21 C13 C14 C15 176.4(2) . . . . ?
C13 C14 C15 C16 -1.4(3) . . . . ?
C14 C15 C16 C17 0.5(3) . . . . ?
C15 C16 C17 C12 1.5(3) . . . . ?
C15 C16 C17 C18 -176.27(17) . . . . ?
C13 C12 C17 C16 -2.7(3) . . . . ?
N1 C12 C17 C16 -175.97(16) . . . . ?
C13 C12 C17 C18 175.04(16) . . . . ?
N1 C12 C17 C18 1.8(3) . . . . ?
C16 C17 C18 C20 -34.4(2) . . . . ?
C12 C17 C18 C20 147.94(18) . . . . ?
C16 C17 C18 C19 90.1(2) . . . . ?
C12 C17 C18 C19 -87.6(2) . . . . ?
C14 C13 C21 C22 -79.5(3) . . . . ?
C12 C13 C21 C22 96.6(3) . . . . ?
C14 C13 C21 C23 42.2(3) . . . . ?
C12 C13 C21 C23 -141.7(3) . . . . ?
C29 C24 C25 C26 1.4(3) . . . . ?
N2 C24 C25 C26 171.69(17) . . . . ?
C29 C24 C25 C33 -175.45(17) . . . . ?
N2 C24 C25 C33 -5.1(3) . . . . ?
C24 C25 C26 C27 -0.4(3) . . . . ?
C33 C25 C26 C27 176.39(19) . . . . ?
C25 C26 C27 C28 -0.3(3) . . . . ?
C26 C27 C28 C29 0.1(3) . . . . ?
C27 C28 C29 C24 0.8(3) . . . . ?
C27 C28 C29 C30 -176.6(2) . . . . ?
C25 C24 C29 C28 -1.5(3) . . . . ?
N2 C24 C29 C28 -171.75(18) . . . . ?
C25 C24 C29 C30 175.84(17) . . . . ?
N2 C24 C29 C30 5.6(3) . . . . ?
C28 C29 C30 C32 -50.7(3) . . . . ?
C24 C29 C30 C32 132.0(2) . . . . ?
C28 C29 C30 C31 74.0(2) . . . . ?
C24 C29 C30 C31 -103.3(2) . . . . ?
C26 C25 C33 C35 -98.0(2) . . . . ?
C24 C25 C33 C35 78.8(2) . . . . ?
C26 C25 C33 C34 28.2(3) . . . . ?
C24 C25 C33 C34 -155.05(18) . . . . ?
N3 C36 C37 C36 -5.57(11) . . . 2 ?
C38 C36 C37 C36 167.90(15) . . . 2 ?
N3 C36 C38 C41 -10.9(2) . . . . ?
C37 C36 C38 C41 176.04(15) . . . . ?
N3 C36 C38 C40 -134.67(18) . . . . ?
C37 C36 C38 C40 52.23(19) . . . . ?
N3 C36 C38 C39 107.39(18) . . . . ?
C37 C36 C38 C39 -65.71(18) . . . . ?
C47 C42 C43 C44 -0.2(3) . . . . ?
N3 C42 C43 C44 -173.72(17) . . . . ?
C47 C42 C43 C51 179.07(17) . . . . ?
N3 C42 C43 C51 5.6(3) . . . . ?
C42 C43 C44 C45 -0.2(3) . . . . ?
C51 C43 C44 C45 -179.5(2) . . . . ?
C43 C44 C45 C46 -0.1(3) . . . . ?
C44 C45 C46 C47 0.8(3) . . . . ?
C45 C46 C47 C42 -1.2(3) . . . . ?
C45 C46 C47 C48 177.63(19) . . . . ?
C43 C42 C47 C46 1.0(3) . . . . ?
N3 C42 C47 C46 174.34(16) . . . . ?
C43 C42 C47 C48 -177.93(17) . . . . ?
N3 C42 C47 C48 -4.5(3) . . . . ?
C46 C47 C48 C49 -103.2(2) . . . . ?
C42 C47 C48 C49 75.6(2) . . . . ?
C46 C47 C48 C50 22.2(3) . . . . ?
C42 C47 C48 C50 -159.00(17) . . . . ?
C44 C43 C51 C52 -37.8(3) . . . . ?
C42 C43 C51 C52 142.9(2) . . . . ?
C44 C43 C51 C53 86.5(2) . . . . ?
C42 C43 C51 C53 -92.8(2) . . . . ?
C2 C1 N1 C12 -152.4(2) . . . . ?
C8 C1 N1 C12 26.7(4) . . . . ?
C8A C1 N1 C12 45.0(5) . . . . ?
C17 C12 N1 C1 -119.8(2) . . . . ?
C13 C12 N1 C1 66.9(3) . . . . ?
C2 C3 N2 C24 -162.63(19) . . . . ?
C4 C3 N2 C24 21.4(3) . . . . ?
C29 C24 N2 C3 -112.7(2) . . . . ?
C25 C24 N2 C3 76.9(3) . . . . ?
C37 C36 N3 C42 -154.86(16) . . . . ?
C38 C36 N3 C42 32.1(3) . . . . ?
C43 C42 N3 C36 -123.3(2) . . . . ?
C47 C42 N3 C36 63.0(3) . . . . ?
